data_7213900
loop_
_publ_author_name
'Khavasi, Hamid Reza'
'Ghanbarpour, Alireza'
'Tehrani, Alireza Azhdari'

_publ_section_title
;
 Synthon crossover between halogen&#x22EF;\p and halogen&#x22EF;halogen
 interaction
;
_journal_issue 5
_journal_name_full CrystEngComm
_journal_page_first 749
_journal_paper_doi 10.1039/c3ce41853g
_journal_volume 16
_journal_year 2014
_chemical_formula_sum 'C16 H11 I N2 O'
_chemical_formula_weight 374.17
_chemical_name_systematic
; 
 ? 
;
_space_group_IT_number 14
_symmetry_cell_setting monoclinic
_symmetry_space_group_name_Hall '-P 2yn'
_symmetry_space_group_name_H-M 'P 1 21/n 1'
_atom_sites_solution_hydrogens geom
_atom_sites_solution_primary direct
_atom_sites_solution_secondary difmap
_audit_creation_method SHELXL-97
_cell_angle_alpha 90.00
_cell_angle_beta 102.06(3)
_cell_angle_gamma 90.00
_cell_formula_units_Z 4
_cell_length_a 6.548(2)
_cell_length_b 17.029(5)
_cell_length_c 12.714(5)
_cell_measurement_reflns_used 15272
_cell_measurement_temperature 298(2)
_cell_measurement_theta_max 29.21
_cell_measurement_theta_min 2.03
_cell_volume 1386.4(8)
_computing_cell_refinement 'X-Area 1.31 (Stoe & Cie GmbH, 2005)'
_computing_data_collection 'X-Area 1.31 (Stoe & Cie GmbH, 2005)'
_computing_data_reduction 'X-Area 1.31 (Stoe & Cie GmbH, 2005)'
_computing_molecular_graphics 'ORTEP-3 for Windows (Farrugia, 1997)'
_computing_publication_material 'WinGX (Farrugia, 1999)'
_computing_structure_refinement 'SHELXL-97 (Sheldrick, 1997)'
_computing_structure_solution 'SHELXS-97 (Sheldrick, 1990)'
_diffrn_ambient_temperature 298(2)
_diffrn_detector_area_resol_mean '0.15 mm'
_diffrn_measured_fraction_theta_full 0.985
_diffrn_measured_fraction_theta_max 0.985
_diffrn_measurement_device_type 'STOE IPDS II'
_diffrn_measurement_method 'rotation method'
_diffrn_radiation_monochromator graphite
_diffrn_radiation_source 'fine-focus sealed tube'
_diffrn_radiation_type MoK\a
_diffrn_radiation_wavelength 0.71073
_diffrn_reflns_av_R_equivalents 0.0859
_diffrn_reflns_av_sigmaI/netI 0.0489
_diffrn_reflns_limit_h_max 8
_diffrn_reflns_limit_h_min -8
_diffrn_reflns_limit_k_max 23
_diffrn_reflns_limit_k_min -23
_diffrn_reflns_limit_l_max 17
_diffrn_reflns_limit_l_min -15
_diffrn_reflns_number 15272
_diffrn_reflns_theta_full 29.21
_diffrn_reflns_theta_max 29.21
_diffrn_reflns_theta_min 2.03
_diffrn_standards_number 0
_exptl_absorpt_coefficient_mu 2.306
_exptl_absorpt_correction_T_max 0.5021
_exptl_absorpt_correction_T_min 0.4120
_exptl_absorpt_correction_type numerical
_exptl_absorpt_process_details 'shape of crystal determined optically'
_exptl_crystal_colour Colorless
_exptl_crystal_density_diffrn 1.793
_exptl_crystal_density_method 'not measured'
_exptl_crystal_description Block
_exptl_crystal_F_000 728
_exptl_crystal_size_max 0.40
_exptl_crystal_size_mid 0.35
_exptl_crystal_size_min 0.32
_refine_diff_density_max 0.692
_refine_diff_density_min -0.860
_refine_diff_density_rms 0.143
_refine_ls_extinction_method none
_refine_ls_goodness_of_fit_ref 1.157
_refine_ls_hydrogen_treatment mixed
_refine_ls_matrix_type full
_refine_ls_number_parameters 181
_refine_ls_number_reflns 3695
_refine_ls_number_restraints 0
_refine_ls_restrained_S_all 1.157
_refine_ls_R_factor_all 0.0516
_refine_ls_R_factor_gt 0.0411
_refine_ls_shift/su_max 0.005
_refine_ls_shift/su_mean 0.000
_refine_ls_structure_factor_coef Fsqd
_refine_ls_weighting_details 'calc w=1/[\s^2^(Fo^2^)+(0.0604P)^2^+0.2565P] where P=(Fo^2^+2Fc^2^)/3'
_refine_ls_weighting_scheme calc
_refine_ls_wR_factor_gt 0.1154
_refine_ls_wR_factor_ref 0.1216
_reflns_number_gt 3040
_reflns_number_total 3695
_reflns_threshold_expression >2sigma(I)
_cod_data_source_file c3ce41853g.txt
_cod_data_source_block d:\determination\solution\538\kh538
_cod_depositor_comments
;
The following automatic conversions were performed:

'_symmetry_cell_setting' value 'Monoclinic' changed to 'monoclinic'
according to
/usr/data/users/saulius/automatic-downloads/current/RSC/lib/dictionaries/cif_core.dic
dictionary named 'cif_core.dic' version 2.4.2 from 2011-04-26.

Automatic conversion script
Id: cif_fix_values 2281 2013-09-26 08:29:07Z andrius 
;
_cod_original_cell_volume 1386.5(8)
_cod_original_sg_symbol_H-M P21/n
_cod_original_formula_sum 'C16 H11 I1 N2 O1'
_cod_database_code 7213900

loop_
_symmetry_equiv_pos_as_xyz
'x, y, z'
'-x+1/2, y+1/2, -z+1/2'
'-x, -y, -z'
'x-1/2, -y-1/2, z-1/2'

loop_
_atom_site_label
_atom_site_type_symbol
_atom_site_fract_x
_atom_site_fract_y
_atom_site_fract_z
_atom_site_U_iso_or_equiv
_atom_site_adp_type
_atom_site_occupancy
_atom_site_symmetry_multiplicity
_atom_site_calc_flag
_atom_site_refinement_flags
C1 C -0.9744(4) -0.22883(15) 0.4717(2) 0.0419(5) Uani 1 1 d .
C2 C -1.0999(5) -0.25162(19) 0.5443(3) 0.0526(7) Uani 1 1 d .
H2 H -1.0666 -0.2349 0.6155 0.063 Uiso 1 1 calc R
C3 C -1.2712(6) -0.2985(2) 0.5094(4) 0.0626(8) Uani 1 1 d .
H3 H -1.3534 -0.3133 0.5575 0.075 Uiso 1 1 calc R
C4 C -1.3247(5) -0.3246(2) 0.4030(4) 0.0636(9) Uani 1 1 d .
H4 H -1.4407 -0.3567 0.3813 0.076 Uiso 1 1 calc R
C5 C -1.2064(6) -0.3028(2) 0.3304(3) 0.0603(8) Uani 1 1 d .
H5 H -1.2439 -0.3193 0.2592 0.072 Uiso 1 1 calc R
C6 C -1.0276(5) -0.25512(17) 0.3638(2) 0.0494(6) Uani 1 1 d .
C7 C -0.8989(6) -0.2319(2) 0.2934(3) 0.0561(7) Uani 1 1 d .
H7 H -0.9297 -0.2476 0.2218 0.067 Uiso 1 1 calc R
C8 C -0.7283(6) -0.1860(2) 0.3312(3) 0.0541(7) Uani 1 1 d .
H8 H -0.6417 -0.1699 0.2860 0.065 Uiso 1 1 calc R
C9 C -0.6865(4) -0.16358(16) 0.4401(2) 0.0436(6) Uani 1 1 d .
C10 C -0.4936(5) -0.11485(17) 0.4827(2) 0.0458(6) Uani 1 1 d .
C11 C -0.2977(4) -0.05727(16) 0.6536(3) 0.0451(6) Uani 1 1 d .
C12 C -0.1144(5) -0.03809(19) 0.6204(3) 0.0514(7) Uani 1 1 d .
H12 H -0.0981 -0.0522 0.5520 0.062 Uiso 1 1 calc R
C13 C 0.0448(5) 0.00220(19) 0.6892(3) 0.0524(7) Uani 1 1 d .
H13 H 0.1668 0.0149 0.6666 0.063 Uiso 1 1 calc R
C14 C 0.0217(4) 0.02327(16) 0.7910(3) 0.0469(6) Uani 1 1 d .
C15 C -0.1586(5) 0.00441(19) 0.8257(3) 0.0517(7) Uani 1 1 d .
H15 H -0.1733 0.0185 0.8945 0.062 Uiso 1 1 calc R
C16 C -0.3172(5) -0.03556(19) 0.7576(3) 0.0508(6) Uani 1 1 d .
H16 H -0.4385 -0.0482 0.7810 0.061 Uiso 1 1 calc R
N1 N -0.8024(4) -0.18319(13) 0.5091(2) 0.0436(5) Uani 1 1 d .
N2 N -0.4646(4) -0.09756(15) 0.5886(2) 0.0492(6) Uani 1 1 d .
H2B H -0.5610 -0.1133 0.6203 0.059 Uiso 1 1 calc R
O1 O -0.3788(4) -0.09571(16) 0.4233(2) 0.0651(7) Uani 1 1 d .
I1 I 0.26354(4) 0.085193(15) 0.89186(2) 0.06606(13) Uani 1 1 d .

loop_
_atom_site_aniso_label
_atom_site_aniso_U_11
_atom_site_aniso_U_22
_atom_site_aniso_U_33
_atom_site_aniso_U_23
_atom_site_aniso_U_13
_atom_site_aniso_U_12
C1 0.0389(12) 0.0375(11) 0.0490(15) 0.0030(10) 0.0080(11) 0.0024(9)
C2 0.0465(15) 0.0541(15) 0.0593(18) 0.0018(13) 0.0155(13) -0.0052(12)
C3 0.0486(17) 0.0563(17) 0.086(3) 0.0034(16) 0.0215(17) -0.0074(14)
C4 0.0443(17) 0.0503(16) 0.093(3) -0.0069(16) 0.0078(17) -0.0078(13)
C5 0.0506(17) 0.0616(18) 0.063(2) -0.0158(15) -0.0018(14) 0.0008(14)
C6 0.0455(15) 0.0472(14) 0.0533(17) -0.0013(12) 0.0051(12) 0.0062(12)
C7 0.0593(19) 0.0652(18) 0.0427(16) -0.0027(12) 0.0080(14) 0.0038(14)
C8 0.0567(18) 0.0612(17) 0.0478(16) 0.0038(13) 0.0189(14) 0.0022(14)
C9 0.0405(13) 0.0427(12) 0.0478(15) 0.0066(10) 0.0099(11) 0.0035(10)
C10 0.0422(13) 0.0447(13) 0.0512(15) 0.0092(11) 0.0114(11) 0.0007(11)
C11 0.0388(14) 0.0420(12) 0.0566(17) 0.0014(11) 0.0146(12) -0.0028(10)
C12 0.0445(15) 0.0572(16) 0.0568(17) -0.0012(13) 0.0206(13) -0.0064(12)
C13 0.0420(14) 0.0558(15) 0.0633(19) 0.0016(13) 0.0198(13) -0.0070(12)
C14 0.0391(13) 0.0451(13) 0.0569(17) 0.0024(11) 0.0108(12) 0.0006(10)
C15 0.0468(15) 0.0553(15) 0.0556(17) -0.0040(12) 0.0169(13) -0.0006(12)
C16 0.0405(14) 0.0572(15) 0.0595(18) -0.0010(13) 0.0215(13) -0.0029(12)
N1 0.0415(12) 0.0405(10) 0.0504(13) 0.0035(9) 0.0128(10) -0.0001(9)
N2 0.0415(12) 0.0536(13) 0.0550(14) -0.0021(10) 0.0159(11) -0.0099(10)
O1 0.0580(15) 0.0806(16) 0.0609(15) 0.0096(11) 0.0219(12) -0.0181(12)
I1 0.04714(16) 0.07565(19) 0.0740(2) -0.01416(10) 0.00946(11) -0.00814(9)

loop_
_atom_type_symbol
_atom_type_description
_atom_type_scat_dispersion_real
_atom_type_scat_dispersion_imag
_atom_type_scat_source
C C 0.0033 0.0016 'International Tables Vol C Tables 4.2.6.8 and 6.1.1.4'
H H 0.0000 0.0000 'International Tables Vol C Tables 4.2.6.8 and 6.1.1.4'
N N 0.0061 0.0033 'International Tables Vol C Tables 4.2.6.8 and 6.1.1.4'
O O 0.0106 0.0060 'International Tables Vol C Tables 4.2.6.8 and 6.1.1.4'
I I -0.4742 1.8119 'International Tables Vol C Tables 4.2.6.8 and 6.1.1.4'

loop_
_geom_angle_atom_site_label_1
_geom_angle_atom_site_label_2
_geom_angle_atom_site_label_3
_geom_angle
N1 C1 C2 118.5(3)
N1 C1 C6 122.2(3)
C2 C1 C6 119.2(3)
C3 C2 C1 119.7(3)
C3 C2 H2 120.2
C1 C2 H2 120.2
C2 C3 C4 121.4(3)
C2 C3 H3 119.3
C4 C3 H3 119.3
C5 C4 C3 120.2(3)
C5 C4 H4 119.9
C3 C4 H4 119.9
C4 C5 C6 120.0(3)
C4 C5 H5 120.0
C6 C5 H5 120.0
C7 C6 C5 122.6(3)
C7 C6 C1 117.9(3)
C5 C6 C1 119.5(3)
C8 C7 C6 119.4(3)
C8 C7 H7 120.3
C6 C7 H7 120.3
C7 C8 C9 118.6(3)
C7 C8 H8 120.7
C9 C8 H8 120.7
N1 C9 C8 124.4(3)
N1 C9 C10 117.1(3)
C8 C9 C10 118.5(3)
O1 C10 N2 125.7(3)
O1 C10 C9 120.2(3)
N2 C10 C9 114.1(2)
C12 C11 C16 118.5(3)
C12 C11 N2 123.4(3)
C16 C11 N2 118.1(3)
C11 C12 C13 120.3(3)
C11 C12 H12 119.8
C13 C12 H12 119.8
C14 C13 C12 120.1(3)
C14 C13 H13 119.9
C12 C13 H13 119.9
C13 C14 C15 120.5(3)
C13 C14 I1 119.1(2)
C15 C14 I1 120.4(2)
C14 C15 C16 119.5(3)
C14 C15 H15 120.2
C16 C15 H15 120.2
C15 C16 C11 121.0(3)
C15 C16 H16 119.5
C11 C16 H16 119.5
C9 N1 C1 117.4(3)
C10 N2 C11 128.5(3)
C10 N2 H2B 115.7
C11 N2 H2B 115.7

loop_
_geom_bond_atom_site_label_1
_geom_bond_atom_site_label_2
_geom_bond_distance
C1 N1 1.369(4)
C1 C2 1.413(4)
C1 C6 1.416(4)
C2 C3 1.374(5)
C2 H2 0.9300
C3 C4 1.396(6)
C3 H3 0.9300
C4 C5 1.375(6)
C4 H4 0.9300
C5 C6 1.415(5)
C5 H5 0.9300
C6 C7 1.408(4)
C7 C8 1.365(5)
C7 H7 0.9300
C8 C9 1.407(5)
C8 H8 0.9300
C9 N1 1.316(4)
C9 C10 1.514(4)
C10 O1 1.216(4)
C10 N2 1.352(4)
C11 C12 1.392(4)
C11 C16 1.404(5)
C11 N2 1.404(4)
C12 C13 1.393(5)
C12 H12 0.9300
C13 C14 1.381(5)
C13 H13 0.9300
C14 C15 1.382(4)
C14 I1 2.102(3)
C15 C16 1.384(5)
C15 H15 0.9300
C16 H16 0.9300
N2 H2B 0.8600

loop_
_geom_torsion_atom_site_label_1
_geom_torsion_atom_site_label_2
_geom_torsion_atom_site_label_3
_geom_torsion_atom_site_label_4
_geom_torsion
N1 C1 C2 C3 -178.9(3)
C6 C1 C2 C3 -0.2(4)
C1 C2 C3 C4 0.1(5)
C2 C3 C4 C5 -0.6(6)
C3 C4 C5 C6 1.2(5)
C4 C5 C6 C7 179.1(3)
C4 C5 C6 C1 -1.3(5)
N1 C1 C6 C7 -1.0(4)
C2 C1 C6 C7 -179.6(3)
N1 C1 C6 C5 179.4(3)
C2 C1 C6 C5 0.8(4)
C5 C6 C7 C8 -179.8(3)
C1 C6 C7 C8 0.6(5)
C6 C7 C8 C9 0.2(5)
C7 C8 C9 N1 -0.7(5)
C7 C8 C9 C10 178.1(3)
N1 C9 C10 O1 179.1(3)
C8 C9 C10 O1 0.2(4)
N1 C9 C10 N2 0.1(4)
C8 C9 C10 N2 -178.8(3)
C16 C11 C12 C13 -0.4(5)
N2 C11 C12 C13 179.8(3)
C11 C12 C13 C14 0.1(5)
C12 C13 C14 C15 0.3(5)
C12 C13 C14 I1 -179.3(2)
C13 C14 C15 C16 -0.3(5)
I1 C14 C15 C16 179.2(2)
C14 C15 C16 C11 0.0(5)
C12 C11 C16 C15 0.3(5)
N2 C11 C16 C15 -179.9(3)
C8 C9 N1 C1 0.3(4)
C10 C9 N1 C1 -178.5(2)
C2 C1 N1 C9 179.2(3)
C6 C1 N1 C9 0.5(4)
O1 C10 N2 C11 -2.3(5)
C9 C10 N2 C11 176.5(3)
C12 C11 N2 C10 -10.0(5)
C16 C11 N2 C10 170.2(3)
